data_7214530
loop_
_publ_author_name
'Lu, Zhiyong'
'Du, Liting'
'Zheng, Baishu'
'Bai, Junfeng'
'Zhang, Mingxing'
'Yun, Ruirui'

_publ_section_title
;
 A highly porous agw-type metal--organic framework and its CO2 and H2
 adsorption capacity
;
_journal_issue 45
_journal_name_full CrystEngComm
_journal_page_first 9348
_journal_paper_doi 10.1039/c3ce41119b
_journal_volume 15
_journal_year 2013
_chemical_formula_moiety 'C34 H14 Cu3 O15 '
_chemical_formula_sum 'C34 H14 Cu3 O15'
_chemical_formula_weight 853.10
_chemical_name_systematic
; 
 ? 
;
_space_group_IT_number 194
_symmetry_cell_setting hexagonal
_symmetry_space_group_name_Hall '-P 6c 2c'
_symmetry_space_group_name_H-M 'P 63/m m c'
_atom_sites_solution_hydrogens geom
_atom_sites_solution_primary direct
_atom_sites_solution_secondary difmap
_audit_creation_method SHELXL-97
_cell_angle_alpha 90.00
_cell_angle_beta 90.00
_cell_angle_gamma 120.00
_cell_formula_units_Z 6
_cell_length_a 18.961(4)
_cell_length_b 18.961(4)
_cell_length_c 50.901(10)
_cell_measurement_reflns_used 4718
_cell_measurement_temperature 293(2)
_cell_measurement_theta_max 18.90
_cell_measurement_theta_min 2.29
_cell_volume 15848(6)
_computing_structure_refinement 'SHELXL-97 (Sheldrick, 1997)'
_computing_structure_solution 'SHELXS-97 (Sheldrick, 1990)'
_diffrn_ambient_temperature 293(2)
_diffrn_measured_fraction_theta_full 0.999
_diffrn_measured_fraction_theta_max 0.999
_diffrn_radiation_monochromator graphite
_diffrn_radiation_source 'fine-focus sealed tube'
_diffrn_radiation_type MoK\a
_diffrn_radiation_wavelength 0.71073
_diffrn_reflns_av_R_equivalents 0.1858
_diffrn_reflns_av_sigmaI/netI 0.0933
_diffrn_reflns_limit_h_max 22
_diffrn_reflns_limit_h_min -22
_diffrn_reflns_limit_k_max 22
_diffrn_reflns_limit_k_min -16
_diffrn_reflns_limit_l_max 54
_diffrn_reflns_limit_l_min -60
_diffrn_reflns_number 78863
_diffrn_reflns_theta_full 25.02
_diffrn_reflns_theta_max 25.02
_diffrn_reflns_theta_min 1.60
_exptl_absorpt_coefficient_mu 0.622
_exptl_absorpt_correction_T_max 0.946
_exptl_absorpt_correction_T_min 0.83
_exptl_absorpt_correction_type multi-scan
_exptl_absorpt_process_details SADABS
_exptl_crystal_colour blue
_exptl_crystal_density_diffrn 0.536
_exptl_crystal_density_method 'not measured'
_exptl_crystal_description block
_exptl_crystal_F_000 2550.0
_exptl_crystal_size_max 0.3
_exptl_crystal_size_mid 0.28
_exptl_crystal_size_min 0.09
_refine_diff_density_max 1.976
_refine_diff_density_min -0.558
_refine_diff_density_rms 0.184
_refine_ls_extinction_method none
_refine_ls_goodness_of_fit_ref 1.166
_refine_ls_hydrogen_treatment constr
_refine_ls_matrix_type full
_refine_ls_number_parameters 135
_refine_ls_number_reflns 5205
_refine_ls_number_restraints 12
_refine_ls_restrained_S_all 1.165
_refine_ls_R_factor_all 0.1700
_refine_ls_R_factor_gt 0.1023
_refine_ls_shift/su_max 0.065
_refine_ls_shift/su_mean 0.002
_refine_ls_structure_factor_coef Fsqd
_refine_ls_weighting_details 'calc w=1/[\s^2^(Fo^2^)+(0.2000P)^2^+0.0000P] where P=(Fo^2^+2Fc^2^)/3'
_refine_ls_weighting_scheme calc
_refine_ls_wR_factor_gt 0.3400
_refine_ls_wR_factor_ref 0.3758
_reflns_number_gt 2516
_reflns_number_total 5209
_reflns_threshold_expression >2sigma(I)
_cod_data_source_file c3ce41119b.txt
_cod_data_source_block bb
_cod_depositor_comments
;
The following automatic conversions were performed:

'_symmetry_cell_setting' value 'Hexagonal' changed to 'hexagonal'
according to
/usr/data/users/saulius/automatic-downloads/retrospective/RSC/lib/dictionaries/cif_core.dic
dictionary named 'cif_core.dic' version 2.4.2 from 2011-04-26.

Automatic conversion script
Id: cif_fix_values 2281 2013-09-26 08:29:07Z andrius 
;
_cod_original_cell_volume 15848(9)
_cod_original_formula_sum 'C34 H14 Cu3 O15 '
_cod_database_code 7214530

loop_
_symmetry_equiv_pos_as_xyz
'x, y, z'
'x-y, x, z+1/2'
'-y, x-y, z'
'-x, -y, z+1/2'
'-x+y, -x, z'
'y, -x+y, z+1/2'
'-y, -x, -z+1/2'
'x-y, -y, -z'
'x, x-y, -z+1/2'
'y, x, -z'
'-x+y, y, -z+1/2'
'-x, -x+y, -z'
'-x, -y, -z'
'-x+y, -x, -z-1/2'
'y, -x+y, -z'
'x, y, -z-1/2'
'x-y, x, -z'
'-y, x-y, -z-1/2'
'y, x, z-1/2'
'-x+y, y, z'
'-x, -x+y, z-1/2'
'-y, -x, z'
'x-y, -y, z-1/2'
'x, x-y, z'

loop_
_atom_site_label
_atom_site_type_symbol
_atom_site_fract_x
_atom_site_fract_y
_atom_site_fract_z
_atom_site_U_iso_or_equiv
_atom_site_adp_type
_atom_site_occupancy
_atom_site_symmetry_multiplicity
_atom_site_calc_flag
_atom_site_refinement_flags
Cu1 Cu 0.06030(11) 0.1206(2) 0.2500 0.1065(12) Uani 1 4 d S
Cu2 Cu 0.52214(3) 0.04429(7) -0.02190(2) 0.0371(4) Uani 1 2 d S
O1 O 0.1323(6) 0.1200(6) 0.2230(2) 0.155(4) Uani 1 1 d U
O2 O 0.4835(3) 0.1113(3) -0.00469(10) 0.0547(15) Uani 1 1 d .
O3 O 0.4447(3) 0.0353(3) 0.03185(10) 0.0537(14) Uani 1 1 d .
O4 O 0.5515(3) 0.1031(5) -0.05957(16) 0.084(3) Uani 1 2 d S
O5 O 0.1363(10) 0.273(2) 0.2500 0.287(2) Uani 1 4 d SU
C1 C 0.1302(16) 0.0651(8) 0.2147(3) 0.148(10) Uani 1 2 d S
C2 C 0.1926(11) 0.0963(5) 0.1879(3) 0.102(6) Uani 1 2 d S
C3 C 0.2113(10) 0.0451(8) 0.1757(2) 0.156(7) Uani 1 1 d .
H3 H 0.1977 -0.0041 0.1838 0.187 Uiso 1 1 calc R
C4 C 0.2496(11) 0.0622(8) 0.1518(3) 0.172(8) Uani 1 1 d .
H4 H 0.2612 0.0252 0.1437 0.206 Uiso 1 1 calc R
C5 C 0.2703(13) 0.1352(6) 0.1401(3) 0.126(7) Uani 1 2 d S
C6 C 0.3109(12) 0.1554(6) 0.1140(3) 0.112(7) Uani 1 2 d S
C7 C 0.3415(11) 0.1707(6) 0.0937(3) 0.097(5) Uani 1 2 d S
C8 C 0.3768(9) 0.1884(4) 0.0678(2) 0.077(4) Uani 1 2 d S
C9 C 0.3962(6) 0.1342(5) 0.05557(16) 0.068(3) Uani 1 1 d .
H9 H 0.3857 0.0865 0.0641 0.081 Uiso 1 1 calc R
C10 C 0.4316(5) 0.1520(5) 0.03032(14) 0.049(2) Uani 1 1 d .
C11 C 0.4486(7) 0.2243(3) 0.0183(2) 0.046(3) Uani 1 2 d S
H11 H 0.4720 0.2360 0.0016 0.056 Uiso 1 2 calc SR
C12 C 0.4547(5) 0.0946(4) 0.01860(14) 0.0463(19) Uani 1 1 d .

loop_
_atom_site_aniso_label
_atom_site_aniso_U_11
_atom_site_aniso_U_22
_atom_site_aniso_U_33
_atom_site_aniso_U_23
_atom_site_aniso_U_13
_atom_site_aniso_U_12
Cu1 0.1241(17) 0.194(3) 0.0249(11) 0.000 0.000 0.0969(17)
Cu2 0.0451(7) 0.0311(7) 0.0305(7) 0.0061(5) 0.0031(3) 0.0156(4)
O1 0.155(4) 0.155(4) 0.154(4) 0.0000(10) 0.0015(10) 0.078(2)
O2 0.081(4) 0.050(3) 0.042(3) 0.010(2) 0.012(3) 0.040(3)
O3 0.079(4) 0.045(3) 0.044(3) 0.013(2) 0.017(3) 0.037(3)
O4 0.114(6) 0.067(6) 0.055(5) 0.026(5) 0.013(2) 0.034(3)
O5 0.287(3) 0.287(2) 0.287(3) 0.000 0.000 0.1437(11)
C1 0.30(3) 0.152(12) 0.040(8) -0.026(6) -0.052(13) 0.150(16)
C2 0.114(14) 0.136(12) 0.049(9) 0.010(4) 0.019(9) 0.057(7)
C3 0.253(18) 0.136(13) 0.082(9) 0.051(8) 0.095(11) 0.101(13)
C4 0.31(2) 0.138(12) 0.110(10) 0.070(9) 0.126(13) 0.144(14)
C5 0.21(2) 0.128(10) 0.068(10) 0.037(6) 0.074(12) 0.104(10)
C6 0.188(19) 0.102(8) 0.077(10) 0.035(6) 0.070(12) 0.094(9)
C7 0.163(16) 0.089(7) 0.065(9) 0.031(5) 0.062(10) 0.081(8)
C8 0.120(12) 0.069(6) 0.059(8) 0.022(4) 0.044(8) 0.060(6)
C9 0.092(7) 0.054(5) 0.065(5) 0.027(4) 0.030(5) 0.042(5)
C10 0.056(5) 0.046(5) 0.046(4) 0.002(4) 0.010(4) 0.027(4)
C11 0.057(7) 0.043(4) 0.044(6) 0.008(3) 0.015(5) 0.029(3)
C12 0.053(5) 0.034(4) 0.047(5) -0.003(4) 0.004(4) 0.018(4)

loop_
_atom_type_symbol
_atom_type_description
_atom_type_scat_dispersion_real
_atom_type_scat_dispersion_imag
_atom_type_scat_source
C C 0.0033 0.0016 'International Tables Vol C Tables 4.2.6.8 and 6.1.1.4'
H H 0.0000 0.0000 'International Tables Vol C Tables 4.2.6.8 and 6.1.1.4'
Cu Cu 0.3201 1.2651 'International Tables Vol C Tables 4.2.6.8 and 6.1.1.4'
O O 0.0106 0.0060 'International Tables Vol C Tables 4.2.6.8 and 6.1.1.4'

loop_
_geom_angle_atom_site_label_1
_geom_angle_atom_site_label_2
_geom_angle_atom_site_label_3
_geom_angle
_geom_angle_site_symmetry_1
_geom_angle_site_symmetry_3
O1 Cu1 O1 90.2(6) 20 11
O1 Cu1 O1 89.8(6) 20 .
O1 Cu1 O1 179.5(7) 11 .
O1 Cu1 O1 179.5(7) 20 16_556
O1 Cu1 O1 89.8(6) 11 16_556
O1 Cu1 O1 90.2(6) . 16_556
O2 Cu2 O2 88.4(3) 20_655 .
O2 Cu2 O3 89.9(2) 20_655 13_655
O2 Cu2 O3 167.6(2) . 13_655
O2 Cu2 O3 167.6(2) 20_655 8
O2 Cu2 O3 89.9(2) . 8
O3 Cu2 O3 89.2(3) 13_655 8
O2 Cu2 O4 98.4(2) 20_655 .
O2 Cu2 O4 98.4(2) . .
O3 Cu2 O4 93.9(2) 13_655 .
O3 Cu2 O4 94.0(2) 8 .
O2 Cu2 Cu2 86.13(14) 20_655 13_655
O2 Cu2 Cu2 86.13(14) . 13_655
O3 Cu2 Cu2 81.52(14) 13_655 13_655
O3 Cu2 Cu2 81.52(14) 8 13_655
O4 Cu2 Cu2 173.6(3) . 13_655
C1 O1 Cu1 125.4(17) . .
C12 O2 Cu2 120.3(5) . .
C12 O3 Cu2 126.3(5) . 13_655
O1 C1 O1 135.3(19) . 24
O1 C1 C2 106.5(15) . .
O1 C1 C2 106.5(15) 24 .
C3 C2 C3 117.7(15) 24 .
C3 C2 C1 120.6(8) 24 .
C3 C2 C1 120.6(8) . .
C2 C3 C4 122.7(14) . .
C2 C3 H3 118.6 . .
C4 C3 H3 118.6 . .
C5 C4 C3 118.4(13) . .
C5 C4 H4 120.8 . .
C3 C4 H4 120.8 . .
C4 C5 C4 120.0(15) . 24
C4 C5 C6 120.0(8) . .
C4 C5 C6 120.0(8) 24 .
C7 C6 C5 179(2) . .
C6 C7 C8 178(2) . .
C9 C8 C9 120.0(11) . 24
C9 C8 C7 119.9(5) . .
C9 C8 C7 119.9(5) 24 .
C8 C9 C10 119.9(8) . .
C8 C9 H9 120.0 . .
C10 C9 H9 120.0 . .
C11 C10 C9 119.1(7) . .
C11 C10 C12 122.6(7) . .
C9 C10 C12 118.1(7) . .
C10 C11 C10 121.8(9) . 24
C10 C11 H11 119.1 . .
C10 C11 H11 119.1 24 .
O3 C12 O2 125.6(7) . .
O3 C12 C10 118.5(7) . .
O2 C12 C10 115.9(7) . .

loop_
_geom_bond_atom_site_label_1
_geom_bond_atom_site_label_2
_geom_bond_distance
_geom_bond_site_symmetry_2
Cu1 O1 1.942(11) 20
Cu1 O1 1.942(11) 11
Cu1 O1 1.942(11) .
Cu1 O1 1.942(11) 16_556
Cu2 O2 1.963(5) 20_655
Cu2 O2 1.963(5) .
Cu2 O3 1.969(5) 13_655
Cu2 O3 1.969(5) 8
Cu2 O4 2.147(8) .
Cu2 Cu2 2.662(2) 13_655
O1 C1 1.105(11) .
O2 C12 1.277(8) .
O3 C12 1.241(8) .
O3 Cu2 1.969(5) 13_655
C1 O1 1.105(11) 24
C1 C2 1.71(3) .
C2 C3 1.342(14) 24
C2 C3 1.342(14) .
C3 C4 1.370(14) .
C3 H3 0.9300 .
C4 C5 1.370(13) .
C4 H4 0.9300 .
C5 C4 1.370(13) 24
C5 C6 1.486(18) .
C6 C7 1.149(16) .
C7 C8 1.439(16) .
C8 C9 1.398(10) .
C8 C9 1.398(10) 24
C9 C10 1.411(10) .
C9 H9 0.9300 .
C10 C11 1.385(9) .
C10 C12 1.486(10) .
C11 C10 1.385(9) 24
C11 H11 0.9300 .

loop_
_geom_torsion_atom_site_label_1
_geom_torsion_atom_site_label_2
_geom_torsion_atom_site_label_3
_geom_torsion_atom_site_label_4
_geom_torsion
_geom_torsion_site_symmetry_1
_geom_torsion_site_symmetry_4
O1 Cu1 O1 C1 -92.6(16) 20 .
O1 Cu1 O1 C1 -3(11) 11 .
O1 Cu1 O1 C1 86.9(16) 16_556 .
O2 Cu2 O2 C12 -85.4(6) 20_655 .
O3 Cu2 O2 C12 -3.2(14) 13_655 .
O3 Cu2 O2 C12 82.3(6) 8 .
O4 Cu2 O2 C12 176.3(6) . .
Cu2 Cu2 O2 C12 0.8(6) 13_655 .
Cu1 O1 C1 O1 -55(5) . 24
Cu1 O1 C1 C2 169.1(9) . .
O1 C1 C2 C3 -22(3) . 24
O1 C1 C2 C3 -171.1(18) 24 24
O1 C1 C2 C3 171.1(18) . .
O1 C1 C2 C3 22(3) 24 .
C3 C2 C3 C4 1(4) 24 .
C1 C2 C3 C4 168.9(16) . .
C2 C3 C4 C5 1(3) . .
C3 C4 C5 C4 -3(4) . 24
C3 C4 C5 C6 -179.2(18) . .
C4 C5 C6 C7 88(74) . .
C4 C5 C6 C7 -88(72) 24 .
C5 C6 C7 C8 0(71) . .
C6 C7 C8 C9 -92(6) . .
C6 C7 C8 C9 92(5) . 24
C9 C8 C9 C10 -3(2) 24 .
C7 C8 C9 C10 -179.3(13) . .
C8 C9 C10 C11 1.6(15) . .
C8 C9 C10 C12 177.2(10) . .
C9 C10 C11 C10 -0.1(17) . 24
C12 C10 C11 C10 -175.5(6) . 24
Cu2 O3 C12 O2 5.0(12) 13_655 .
Cu2 O3 C12 C10 -175.2(5) 13_655 .
Cu2 O2 C12 O3 -3.5(11) . .
Cu2 O2 C12 C10 176.6(5) . .
C11 C10 C12 O3 172.8(8) . .
C9 C10 C12 O3 -2.6(12) . .
C11 C10 C12 O2 -7.4(12) . .
C9 C10 C12 O2 177.2(7) . .

loop_
_platon_squeeze_void_nr
_platon_squeeze_void_average_x
_platon_squeeze_void_average_y
_platon_squeeze_void_average_z
_platon_squeeze_void_volume
_platon_squeeze_void_count_electrons
_platon_squeeze_void_content
1 -0.058 -0.037 -0.002 9951 9202 ' '
